data_4109761
loop_
_publ_author_name
'Sheng-qing Xia'
'Svilen Bobev'

_publ_section_title
;
 Interplay between Size and Electronic Effects in Determining the
 Homogeneity Range of the A9Zn4+xPn9 and A9Cd4+xPn9 Phases (0 <=x<= 0.5),
 A = Ca, Sr, Yb, Eu; Pn = Sb, Bi
;
_journal_name_full 'Journal of the American Chemical Society'
_journal_page_first 10011
_journal_page_last 10018
_journal_paper_doi 10.1021/ja0728425
_journal_volume 129
_journal_year 2007
_chemical_formula_moiety 'Bi9 Cd4,9(Yb)'
_chemical_formula_sum 'Bi9 Cd4 Yb9'
_chemical_formula_weight 3887.78
_chemical_name_systematic
; 
 ? 
;
_space_group_IT_number 55
_symmetry_cell_setting orthorhombic
_symmetry_space_group_name_Hall '-P 2 2ab'
_symmetry_space_group_name_H-M 'P b a m'
_atom_sites_solution_primary direct
_atom_sites_solution_secondary difmap
_audit_creation_method SHELXL-97
_cell_angle_alpha 90.00
_cell_angle_beta 90.00
_cell_angle_gamma 90.00
_cell_formula_units_Z 2
_cell_length_a 22.426(3)
_cell_length_b 12.6290(18)
_cell_length_c 4.7200(7)
_cell_measurement_reflns_used 1539
_cell_measurement_temperature 120(2)
_cell_measurement_theta_max 26.37
_cell_measurement_theta_min 1.82
_cell_volume 1336.8(3)
_computing_cell_refinement 'SMART (Bruker, 2000)'
_computing_data_collection 'SMART (Bruker, 2000)'
_computing_data_reduction 'SAINT (Bruker, 1999)'
_computing_molecular_graphics 'SHELXTL 5.1 (Sheldrick, 1994)'
_computing_publication_material 'SHELXL-97 (Sheldrick, 1997)'
_computing_structure_refinement 'SHELXL-97 (Sheldrick, 1997)'
_computing_structure_solution 'SHELXS-97 (Sheldrick, 1990)'
_diffrn_ambient_temperature 120(2)
_diffrn_detector_area_resol_mean 8.3
_diffrn_measured_fraction_theta_full 1.000
_diffrn_measured_fraction_theta_max 1.000
_diffrn_measurement_device_type 'Bruker Smart'
_diffrn_measurement_method \w
_diffrn_radiation_monochromator graphite
_diffrn_radiation_source 'fine-focus sealed tube'
_diffrn_radiation_type MoK\a
_diffrn_radiation_wavelength 0.71073
_diffrn_reflns_av_R_equivalents 0.0634
_diffrn_reflns_av_sigmaI/netI 0.0342
_diffrn_reflns_limit_h_max 28
_diffrn_reflns_limit_h_min -28
_diffrn_reflns_limit_k_max 15
_diffrn_reflns_limit_k_min -15
_diffrn_reflns_limit_l_max 5
_diffrn_reflns_limit_l_min -5
_diffrn_reflns_number 13934
_diffrn_reflns_theta_full 26.37
_diffrn_reflns_theta_max 26.37
_diffrn_reflns_theta_min 1.82
_diffrn_standards_decay_% 0
_diffrn_standards_interval_count 0
_diffrn_standards_number 0
_exptl_absorpt_coefficient_mu 93.183
_exptl_absorpt_correction_T_max 0.1665
_exptl_absorpt_correction_T_min 0.1182
_exptl_absorpt_correction_type multi-scan
_exptl_absorpt_process_details 'SADABS (Sheldrick, 2003)'
_exptl_crystal_colour black
_exptl_crystal_density_diffrn 9.659
_exptl_crystal_description needle
_exptl_crystal_F_000 3138
_exptl_crystal_size_max 0.04
_exptl_crystal_size_mid 0.03
_exptl_crystal_size_min 0.03
_refine_diff_density_max 2.972
_refine_diff_density_min -3.332
_refine_diff_density_rms 0.563
_refine_ls_extinction_coef 0.00029(2)
_refine_ls_extinction_expression Fc^*^=kFc[1+0.001xFc^2^\l^3^/sin(2\q)]^-1/4^
_refine_ls_extinction_method SHELXL
_refine_ls_goodness_of_fit_ref 1.255
_refine_ls_matrix_type full
_refine_ls_number_parameters 70
_refine_ls_number_reflns 1539
_refine_ls_number_restraints 0
_refine_ls_restrained_S_all 1.255
_refine_ls_R_factor_all 0.0412
_refine_ls_R_factor_gt 0.0367
_refine_ls_shift/su_max 0.000
_refine_ls_shift/su_mean 0.000
_refine_ls_structure_factor_coef Fsqd
_refine_ls_weighting_details 'calc w=1/[\s^2^(Fo^2^)+(0.0229P)^2^+41.5793P] where P=(Fo^2^+2Fc^2^)/3'
_refine_ls_weighting_scheme calc
_refine_ls_wR_factor_gt 0.0731
_refine_ls_wR_factor_ref 0.0744
_reflns_number_gt 1414
_reflns_number_total 1539
_reflns_threshold_expression >2sigma(I)
_cod_data_source_file ja0728425si20070503_025634_3.cif
_cod_data_source_block Yb9Cd4.01(1)Bi9_/_CSD-417979
_cod_database_code 4109761

loop_
_symmetry_equiv_pos_as_xyz
'x, y, z'
'-x, -y, z'
'-x+1/2, y+1/2, -z'
'x+1/2, -y+1/2, -z'
'-x, -y, -z'
'x, y, -z'
'x-1/2, -y-1/2, z'
'-x-1/2, y-1/2, z'

loop_
_atom_site_label
_atom_site_type_symbol
_atom_site_fract_x
_atom_site_fract_y
_atom_site_fract_z
_atom_site_U_iso_or_equiv
_atom_site_adp_type
_atom_site_occupancy
_atom_site_symmetry_multiplicity
_atom_site_calc_flag
_atom_site_refinement_flags
Bi1 Bi 0.0000 0.5000 0.5000 0.0083(3) Uani 1 4 d S
Bi2 Bi 0.48864(4) 0.31850(7) 0.0000 0.0098(2) Uani 1 2 d S
Bi3 Bi 0.31373(4) 0.12062(7) 0.0000 0.0097(2) Uani 1 2 d S
Bi4 Bi 0.35584(4) 0.45594(7) 0.5000 0.0087(2) Uani 1 2 d S
Bi5 Bi 0.17236(4) 0.31756(7) 0.5000 0.0089(2) Uani 1 2 d S
Cd1 Cd 0.04753(8) 0.26766(14) 0.5000 0.0107(4) Uani 1 2 d S
Cd2 Cd 0.24109(8) 0.11287(15) 0.5000 0.0116(4) Uani 1 2 d S
Cd3 Cd 0.397(17) 0.37(3) 0.0000 0.005 Uiso 0.006(6) 2 d SP
Yb1 Yb 0.0000 0.0000 0.5000 0.0099(3) Uani 1 4 d S
Yb2 Yb 0.13609(5) 0.13339(8) 0.0000 0.0096(2) Uani 1 2 d S
Yb3 Yb 0.08921(5) 0.43320(8) 0.0000 0.0098(2) Uani 1 2 d S
Yb4 Yb 0.26644(5) 0.37558(8) 0.0000 0.0108(2) Uani 1 2 d S
Yb5 Yb 0.40003(5) 0.20836(8) 0.5000 0.0107(2) Uani 1 2 d S

loop_
_atom_site_aniso_label
_atom_site_aniso_U_11
_atom_site_aniso_U_22
_atom_site_aniso_U_33
_atom_site_aniso_U_23
_atom_site_aniso_U_13
_atom_site_aniso_U_12
Bi1 0.0074(6) 0.0084(6) 0.0092(6) 0.000 0.000 0.0011(5)
Bi2 0.0104(5) 0.0098(5) 0.0093(5) 0.000 0.000 -0.0008(3)
Bi3 0.0088(5) 0.0111(5) 0.0093(5) 0.000 0.000 0.0003(3)
Bi4 0.0076(4) 0.0079(5) 0.0106(5) 0.000 0.000 0.0000(3)
Bi5 0.0074(4) 0.0098(5) 0.0095(5) 0.000 0.000 -0.0002(3)
Cd1 0.0086(9) 0.0112(9) 0.0123(9) 0.000 0.000 -0.0011(7)
Cd2 0.0096(9) 0.0152(10) 0.0100(9) 0.000 0.000 -0.0019(7)
Yb1 0.0086(7) 0.0084(7) 0.0128(8) 0.000 0.000 -0.0003(5)
Yb2 0.0102(5) 0.0096(5) 0.0090(5) 0.000 0.000 0.0009(4)
Yb3 0.0102(5) 0.0091(5) 0.0102(5) 0.000 0.000 0.0012(4)
Yb4 0.0099(5) 0.0112(6) 0.0112(5) 0.000 0.000 -0.0016(4)
Yb5 0.0083(5) 0.0106(5) 0.0131(6) 0.000 0.000 -0.0003(4)

loop_
_atom_type_symbol
_atom_type_description
_atom_type_scat_dispersion_real
_atom_type_scat_dispersion_imag
_atom_type_scat_source
Yb Yb -0.3850 5.5486 'International Tables Vol C Tables 4.2.6.8 and 6.1.1.4'
Cd Cd -0.8075 1.2024 'International Tables Vol C Tables 4.2.6.8 and 6.1.1.4'
Bi Bi -4.1077 10.2566 'International Tables Vol C Tables 4.2.6.8 and 6.1.1.4'

loop_
_geom_angle_atom_site_label_1
_geom_angle_atom_site_label_2
_geom_angle_atom_site_label_3
_geom_angle
_geom_angle_site_symmetry_1
_geom_angle_site_symmetry_3
Cd1 Bi1 Cd1 179.999(1) . 5_566
Cd1 Bi1 Yb3 62.60(3) . .
Cd1 Bi1 Yb3 117.40(3) 5_566 .
Cd1 Bi1 Yb3 117.40(3) . 5_565
Cd1 Bi1 Yb3 62.60(3) 5_566 5_565
Yb3 Bi1 Yb3 85.23(3) . 5_565
Cd1 Bi1 Yb3 62.60(3) . 1_556
Cd1 Bi1 Yb3 117.40(3) 5_566 1_556
Yb3 Bi1 Yb3 94.77(3) . 1_556
Yb3 Bi1 Yb3 180.0 5_565 1_556
Cd1 Bi1 Yb3 117.40(3) . 5_566
Cd1 Bi1 Yb3 62.60(3) 5_566 5_566
Yb3 Bi1 Yb3 180.00(3) . 5_566
Yb3 Bi1 Yb3 94.77(3) 5_565 5_566
Yb3 Bi1 Yb3 85.23(3) 1_556 5_566
Cd1 Bi1 Yb5 60.39(4) . 7_565
Cd1 Bi1 Yb5 119.61(4) 5_566 7_565
Yb3 Bi1 Yb5 101.79(2) . 7_565
Yb3 Bi1 Yb5 78.21(2) 5_565 7_565
Yb3 Bi1 Yb5 101.79(2) 1_556 7_565
Yb3 Bi1 Yb5 78.21(2) 5_566 7_565
Cd1 Bi1 Yb5 119.61(4) . 3_556
Cd1 Bi1 Yb5 60.39(4) 5_566 3_556
Yb3 Bi1 Yb5 78.21(2) . 3_556
Yb3 Bi1 Yb5 101.79(2) 5_565 3_556
Yb3 Bi1 Yb5 78.21(2) 1_556 3_556
Yb3 Bi1 Yb5 101.79(2) 5_566 3_556
Yb5 Bi1 Yb5 180.0 7_565 3_556
Cd1 Bi2 Cd1 108.11(6) 7_665 7_664
Cd1 Bi2 Yb1 69.22(3) 7_665 3_556
Cd1 Bi2 Yb1 143.45(5) 7_664 3_556
Cd1 Bi2 Yb1 143.45(5) 7_665 3
Cd1 Bi2 Yb1 69.22(3) 7_664 3
Yb1 Bi2 Yb1 91.32(3) 3_556 3
Cd1 Bi2 Yb2 67.78(4) 7_665 7_665
Cd1 Bi2 Yb2 67.78(4) 7_664 7_665
Yb1 Bi2 Yb2 78.38(2) 3_556 7_665
Yb1 Bi2 Yb2 78.38(2) 3 7_665
Cd1 Bi2 Yb5 132.62(5) 7_665 1_554
Cd1 Bi2 Yb5 63.13(4) 7_664 1_554
Yb1 Bi2 Yb5 146.06(4) 3_556 1_554
Yb1 Bi2 Yb5 80.334(19) 3 1_554
Yb2 Bi2 Yb5 130.67(2) 7_665 1_554
Cd1 Bi2 Yb5 63.13(4) 7_665 .
Cd1 Bi2 Yb5 132.62(5) 7_664 .
Yb1 Bi2 Yb5 80.334(19) 3_556 .
Yb1 Bi2 Yb5 146.06(4) 3 .
Yb2 Bi2 Yb5 130.67(2) 7_665 .
Yb5 Bi2 Yb5 88.43(3) 1_554 .
Cd1 Bi2 Yb3 55.49(3) 7_665 7_665
Cd1 Bi2 Yb3 55.49(3) 7_664 7_665
Yb1 Bi2 Yb3 121.46(2) 3_556 7_665
Yb1 Bi2 Yb3 121.46(2) 3 7_665
Yb2 Bi2 Yb3 65.05(3) 7_665 7_665
Yb5 Bi2 Yb3 90.26(3) 1_554 7_665
Yb5 Bi2 Yb3 90.26(3) . 7_665
Cd2 Bi3 Cd2 110.67(7) . 1_554
Cd2 Bi3 Yb3 111.05(4) . 3_545
Cd2 Bi3 Yb3 111.05(4) 1_554 3_545
Cd2 Bi3 Yb5 75.65(4) . .
Cd2 Bi3 Yb5 161.41(5) 1_554 .
Yb3 Bi3 Yb5 81.24(3) 3_545 .
Cd2 Bi3 Yb5 161.41(5) . 1_554
Cd2 Bi3 Yb5 75.66(4) 1_554 1_554
Yb3 Bi3 Yb5 81.24(3) 3_545 1_554
Yb5 Bi3 Yb5 93.24(4) . 1_554
Cd2 Bi3 Yb4 81.65(4) . .
Cd2 Bi3 Yb4 81.65(4) 1_554 .
Yb3 Bi3 Yb4 155.63(4) 3_545 .
Yb5 Bi3 Yb4 82.09(3) . .
Yb5 Bi3 Yb4 82.09(3) 1_554 .
Cd2 Bi3 Yb4 71.66(4) . 3_545
Cd2 Bi3 Yb4 71.66(4) 1_554 3_545
Yb3 Bi3 Yb4 72.76(3) 3_545 3_545
Yb5 Bi3 Yb4 126.48(2) . 3_545
Yb5 Bi3 Yb4 126.48(2) 1_554 3_545
Yb4 Bi3 Yb4 131.61(3) . 3_545
Cd2 Bi3 Yb2 55.53(3) . .
Cd2 Bi3 Yb2 55.53(3) 1_554 .
Yb3 Bi3 Yb2 134.92(4) 3_545 .
Yb5 Bi3 Yb2 125.57(2) . .
Yb5 Bi3 Yb2 125.57(2) 1_554 .
Yb4 Bi3 Yb2 69.45(3) . .
Yb4 Bi3 Yb2 62.16(3) 3_545 .
Cd2 Bi4 Yb4 75.83(4) 3_556 1_556
Cd2 Bi4 Yb4 75.83(4) 3_556 .
Yb4 Bi4 Yb4 92.81(4) 1_556 .
Cd2 Bi4 Yb2 65.03(3) 3_556 3_556
Yb4 Bi4 Yb2 73.97(2) 1_556 3_556
Yb4 Bi4 Yb2 140.59(4) . 3_556
Cd2 Bi4 Yb2 65.03(3) 3_556 3
Yb4 Bi4 Yb2 140.59(4) 1_556 3
Yb4 Bi4 Yb2 73.98(2) . 3
Yb2 Bi4 Yb2 92.78(4) 3_556 3
Cd2 Bi4 Yb5 149.94(5) 3_556 .
Yb4 Bi4 Yb5 83.63(3) 1_556 .
Yb4 Bi4 Yb5 83.63(3) . .
Yb2 Bi4 Yb5 129.69(2) 3_556 .
Yb2 Bi4 Yb5 129.69(2) 3 .
Cd2 Bi4 Yb1 127.88(5) 3_556 3_556
Yb4 Bi4 Yb1 131.23(2) 1_556 3_556
Yb4 Bi4 Yb1 131.23(2) . 3_556
Yb2 Bi4 Yb1 80.14(3) 3_556 3_556
Yb2 Bi4 Yb1 80.14(3) 3 3_556
Yb5 Bi4 Yb1 82.18(3) . 3_556
Cd1 Bi5 Cd2 108.12(6) . .
Cd1 Bi5 Yb4 133.077(19) . .
Cd2 Bi5 Yb4 82.02(4) . .
Cd1 Bi5 Yb4 133.077(19) . 1_556
Cd2 Bi5 Yb4 82.02(4) . 1_556
Yb4 Bi5 Yb4 93.16(4) . 1_556
Cd1 Bi5 Yb3 63.37(3) . 1_556
Cd2 Bi5 Yb3 131.36(2) . 1_556
Yb4 Bi5 Yb3 140.92(4) . 1_556
Yb4 Bi5 Yb3 75.58(3) 1_556 1_556
Cd1 Bi5 Yb3 63.37(3) . .
Cd2 Bi5 Yb3 131.36(2) . .
Yb4 Bi5 Yb3 75.58(3) . .
Yb4 Bi5 Yb3 140.92(4) 1_556 .
Yb3 Bi5 Yb3 89.79(3) 1_556 .
Cd1 Bi5 Yb2 67.52(3) . 1_556
Cd2 Bi5 Yb2 62.39(3) . 1_556
Yb4 Bi5 Yb2 144.19(4) . 1_556
Yb4 Bi5 Yb2 78.82(2) 1_556 1_556
Yb3 Bi5 Yb2 71.13(3) 1_556 1_556
Yb3 Bi5 Yb2 130.77(4) . 1_556
Cd1 Bi5 Yb2 67.52(3) . .
Cd2 Bi5 Yb2 62.39(3) . .
Yb4 Bi5 Yb2 78.82(2) . .
Yb4 Bi5 Yb2 144.19(4) 1_556 .
Yb3 Bi5 Yb2 130.77(4) 1_556 .
Yb3 Bi5 Yb2 71.13(3) . .
Yb2 Bi5 Yb2 87.53(3) 1_556 .
Bi5 Cd1 Bi2 121.60(4) . 7_565
Bi5 Cd1 Bi2 121.60(4) . 7_566
Bi2 Cd1 Bi2 108.11(6) 7_565 7_566
Bi5 Cd1 Bi1 97.28(5) . .
Bi2 Cd1 Bi1 101.31(4) 7_565 .
Bi2 Cd1 Bi1 101.31(4) 7_566 .
Bi5 Cd1 Yb3 65.36(4) . 1_556
Bi2 Cd1 Yb3 161.28(7) 7_565 1_556
Bi2 Cd1 Yb3 77.59(2) 7_566 1_556
Bi1 Cd1 Yb3 59.97(3) . 1_556
Bi5 Cd1 Yb3 65.36(4) . .
Bi2 Cd1 Yb3 77.59(2) 7_565 .
Bi2 Cd1 Yb3 161.28(7) 7_566 .
Bi1 Cd1 Yb3 59.97(3) . .
Yb3 Cd1 Yb3 91.72(5) 1_556 .
Bi5 Cd1 Yb5 162.08(7) . 7_565
Bi2 Cd1 Yb5 65.35(4) 7_565 7_565
Bi2 Cd1 Yb5 65.35(4) 7_566 7_565
Bi1 Cd1 Yb5 64.81(4) . 7_565
Yb3 Cd1 Yb5 103.01(5) 1_556 7_565
Yb3 Cd1 Yb5 103.01(5) . 7_565
Bi5 Cd1 Yb2 63.60(4) . .
Bi2 Cd1 Yb2 62.16(3) 7_565 .
Bi2 Cd1 Yb2 128.22(6) 7_566 .
Bi1 Cd1 Yb2 130.20(4) . .
Yb3 Cd1 Yb2 128.83(6) 1_556 .
Yb3 Cd1 Yb2 70.41(3) . .
Yb5 Cd1 Yb2 127.29(4) 7_565 .
Bi5 Cd1 Yb2 63.60(4) . 1_556
Bi2 Cd1 Yb2 128.22(6) 7_565 1_556
Bi2 Cd1 Yb2 62.16(3) 7_566 1_556
Bi1 Cd1 Yb2 130.20(4) . 1_556
Yb3 Cd1 Yb2 70.41(3) 1_556 1_556
Yb3 Cd1 Yb2 128.83(6) . 1_556
Yb5 Cd1 Yb2 127.29(4) 7_565 1_556
Yb2 Cd1 Yb2 84.21(5) . 1_556
Bi5 Cd1 Yb1 120.19(6) . .
Bi2 Cd1 Yb1 60.51(3) 7_565 .
Bi2 Cd1 Yb1 60.51(3) 7_566 .
Bi1 Cd1 Yb1 142.54(6) . .
Yb3 Cd1 Yb1 133.77(3) 1_556 .
Yb3 Cd1 Yb1 133.77(3) . .
Yb5 Cd1 Yb1 77.73(4) 7_565 .
Yb2 Cd1 Yb1 73.16(4) . .
Yb2 Cd1 Yb1 73.16(4) 1_556 .
Bi3 Cd2 Bi3 110.67(7) 1_556 .
Bi3 Cd2 Bi4 116.26(4) 1_556 3_546
Bi3 Cd2 Bi4 116.26(4) . 3_546
Bi3 Cd2 Bi5 105.16(5) 1_556 .
Bi3 Cd2 Bi5 105.16(5) . .
Bi4 Cd2 Bi5 101.55(6) 3_546 .
Bi3 Cd2 Yb2 79.44(2) 1_556 1_556
Bi3 Cd2 Yb2 167.87(6) . 1_556
Bi4 Cd2 Yb2 62.09(4) 3_546 1_556
Bi5 Cd2 Yb2 64.71(4) . 1_556
Bi3 Cd2 Yb2 167.86(6) 1_556 .
Bi3 Cd2 Yb2 79.44(2) . .
Bi4 Cd2 Yb2 62.08(4) 3_546 .
Bi5 Cd2 Yb2 64.71(4) . .
Yb2 Cd2 Yb2 89.78(5) 1_556 .
Bi3 Cd2 Yb5 56.72(3) 1_556 .
Bi3 Cd2 Yb5 56.72(3) . .
Bi4 Cd2 Yb5 156.34(7) 3_546 .
Bi5 Cd2 Yb5 102.11(5) . .
Yb2 Cd2 Yb5 129.96(3) 1_556 .
Yb2 Cd2 Yb5 129.96(3) . .
Bi3 Cd2 Yb4 124.07(6) 1_556 3_545
Bi3 Cd2 Yb4 62.84(3) . 3_545
Bi4 Cd2 Yb4 55.84(3) 3_546 3_545
Bi5 Cd2 Yb4 130.65(4) . 3_545
Yb2 Cd2 Yb4 117.77(5) 1_556 3_545
Yb2 Cd2 Yb4 66.01(3) . 3_545
Yb5 Cd2 Yb4 107.06(4) . 3_545
Bi3 Cd2 Yb4 62.84(3) 1_556 3_546
Bi3 Cd2 Yb4 124.07(6) . 3_546
Bi4 Cd2 Yb4 55.84(3) 3_546 3_546
Bi5 Cd2 Yb4 130.65(4) . 3_546
Yb2 Cd2 Yb4 66.01(3) 1_556 3_546
Yb2 Cd2 Yb4 117.77(5) . 3_546
Yb5 Cd2 Yb4 107.06(4) . 3_546
Yb4 Cd2 Yb4 76.35(4) 3_545 3_546
Bi4 Yb1 Bi4 180.0 7_565 3_546
Bi4 Yb1 Bi2 78.819(19) 7_565 7_566
Bi4 Yb1 Bi2 101.181(19) 3_546 7_566
Bi4 Yb1 Bi2 101.181(19) 7_565 3_545
Bi4 Yb1 Bi2 78.819(19) 3_546 3_545
Bi2 Yb1 Bi2 180.0 7_566 3_545
Bi4 Yb1 Bi2 101.181(19) 7_565 3_546
Bi4 Yb1 Bi2 78.819(19) 3_546 3_546
Bi2 Yb1 Bi2 88.68(3) 7_566 3_546
Bi2 Yb1 Bi2 91.32(3) 3_545 3_546
Bi4 Yb1 Bi2 78.819(19) 7_565 7_565
Bi4 Yb1 Bi2 101.181(19) 3_546 7_565
Bi2 Yb1 Bi2 91.32(3) 7_566 7_565
Bi2 Yb1 Bi2 88.68(3) 3_545 7_565
Bi2 Yb1 Bi2 180.0 3_546 7_565
Bi4 Yb1 Cd1 97.73(3) 7_565 .
Bi4 Yb1 Cd1 82.27(3) 3_546 .
Bi2 Yb1 Cd1 50.261(18) 7_566 .
Bi2 Yb1 Cd1 129.739(18) 3_545 .
Bi2 Yb1 Cd1 129.739(18) 3_546 .
Bi2 Yb1 Cd1 50.261(18) 7_565 .
Bi4 Yb1 Cd1 82.26(3) 7_565 5_556
Bi4 Yb1 Cd1 97.74(3) 3_546 5_556
Bi2 Yb1 Cd1 129.738(18) 7_566 5_556
Bi2 Yb1 Cd1 50.262(18) 3_545 5_556
Bi2 Yb1 Cd1 50.262(18) 3_546 5_556
Bi2 Yb1 Cd1 129.738(18) 7_565 5_556
Cd1 Yb1 Cd1 180.0 . 5_556
Bi4 Yb1 Yb2 130.284(17) 7_565 .
Bi4 Yb1 Yb2 49.716(17) 3_546 .
Bi2 Yb1 Yb2 100.31(2) 7_566 .
Bi2 Yb1 Yb2 79.69(2) 3_545 .
Bi2 Yb1 Yb2 128.53(2) 3_546 .
Bi2 Yb1 Yb2 51.47(2) 7_565 .
Cd1 Yb1 Yb2 53.15(2) . .
Cd1 Yb1 Yb2 126.85(2) 5_556 .
Bi4 Yb1 Yb2 49.715(17) 7_565 5
Bi4 Yb1 Yb2 130.285(17) 3_546 5
Bi2 Yb1 Yb2 128.53(2) 7_566 5
Bi2 Yb1 Yb2 51.47(2) 3_545 5
Bi2 Yb1 Yb2 100.31(2) 3_546 5
Bi2 Yb1 Yb2 79.69(2) 7_565 5
Cd1 Yb1 Yb2 126.85(2) . 5
Cd1 Yb1 Yb2 53.15(2) 5_556 5
Yb2 Yb1 Yb2 111.804(19) . 5
Bi4 Yb1 Yb2 130.285(17) 7_565 1_556
Bi4 Yb1 Yb2 49.715(17) 3_546 1_556
Bi2 Yb1 Yb2 51.47(2) 7_566 1_556
Bi2 Yb1 Yb2 128.53(2) 3_545 1_556
Bi2 Yb1 Yb2 79.69(2) 3_546 1_556
Bi2 Yb1 Yb2 100.31(2) 7_565 1_556
Cd1 Yb1 Yb2 53.15(2) . 1_556
Cd1 Yb1 Yb2 126.85(2) 5_556 1_556
Yb2 Yb1 Yb2 68.196(19) . 1_556
Yb2 Yb1 Yb2 180.00(2) 5 1_556
Bi4 Yb1 Yb2 49.715(17) 7_565 5_556
Bi4 Yb1 Yb2 130.285(17) 3_546 5_556
Bi2 Yb1 Yb2 79.69(2) 7_566 5_556
Bi2 Yb1 Yb2 100.31(2) 3_545 5_556
Bi2 Yb1 Yb2 51.47(2) 3_546 5_556
Bi2 Yb1 Yb2 128.53(2) 7_565 5_556
Cd1 Yb1 Yb2 126.85(2) . 5_556
Cd1 Yb1 Yb2 53.15(2) 5_556 5_556
Yb2 Yb1 Yb2 180.00(3) . 5_556
Yb2 Yb1 Yb2 68.196(19) 5 5_556
Yb2 Yb1 Yb2 111.804(19) 1_556 5_556
Bi4 Yb2 Bi4 92.78(4) 3_545 3_546
Bi4 Yb2 Cd2 52.89(3) 3_545 1_554
Bi4 Yb2 Cd2 114.75(4) 3_546 1_554
Bi4 Yb2 Cd2 114.75(4) 3_545 .
Bi4 Yb2 Cd2 52.89(3) 3_546 .
Cd2 Yb2 Cd2 89.78(5) 1_554 .
Bi4 Yb2 Bi2 100.30(3) 3_545 7_565
Bi4 Yb2 Bi2 100.30(3) 3_546 7_565
Cd2 Yb2 Bi2 134.96(3) 1_554 7_565
Cd2 Yb2 Bi2 134.96(3) . 7_565
Bi4 Yb2 Bi5 162.99(4) 3_545 .
Bi4 Yb2 Bi5 87.40(2) 3_546 .
Cd2 Yb2 Bi5 111.91(4) 1_554 .
Cd2 Yb2 Bi5 52.90(3) . .
Bi2 Yb2 Bi5 96.39(3) 7_565 .
Bi4 Yb2 Bi5 87.40(2) 3_545 1_554
Bi4 Yb2 Bi5 162.99(4) 3_546 1_554
Cd2 Yb2 Bi5 52.90(3) 1_554 1_554
Cd2 Yb2 Bi5 111.91(4) . 1_554
Bi2 Yb2 Bi5 96.39(3) 7_565 1_554
Bi5 Yb2 Bi5 87.53(3) . 1_554
Bi4 Yb2 Cd1 82.94(3) 3_545 1_554
Bi4 Yb2 Cd1 148.00(5) 3_546 1_554
Cd2 Yb2 Cd1 87.79(3) 1_554 1_554
Cd2 Yb2 Cd1 155.21(5) . 1_554
Bi2 Yb2 Cd1 50.06(3) 7_565 1_554
Bi5 Yb2 Cd1 105.66(4) . 1_554
Bi5 Yb2 Cd1 48.88(3) 1_554 1_554
Bi4 Yb2 Cd1 147.99(5) 3_545 .
Bi4 Yb2 Cd1 82.94(3) 3_546 .
Cd2 Yb2 Cd1 155.21(5) 1_554 .
Cd2 Yb2 Cd1 87.79(3) . .
Bi2 Yb2 Cd1 50.06(3) 7_565 .
Bi5 Yb2 Cd1 48.88(3) . .
Bi5 Yb2 Cd1 105.66(4) 1_554 .
Cd1 Yb2 Cd1 84.21(5) 1_554 .
Bi4 Yb2 Yb4 53.00(2) 3_545 3_545
Bi4 Yb2 Yb4 53.00(2) 3_546 3_545
Cd2 Yb2 Yb4 62.82(4) 1_554 3_545
Cd2 Yb2 Yb4 62.82(3) . 3_545
Bi2 Yb2 Yb4 134.29(4) 7_565 3_545
Bi5 Yb2 Yb4 115.66(3) . 3_545
Bi5 Yb2 Yb4 115.66(3) 1_554 3_545
Cd1 Yb2 Yb4 135.60(3) 1_554 3_545
Cd1 Yb2 Yb4 135.60(3) . 3_545
Bi4 Yb2 Yb3 132.63(2) 3_545 .
Bi4 Yb2 Yb3 132.63(2) 3_546 .
Cd2 Yb2 Yb3 105.25(4) 1_554 .
Cd2 Yb2 Yb3 105.25(4) . .
Bi2 Yb2 Yb3 64.07(3) 7_565 .
Bi5 Yb2 Yb3 53.63(2) . .
Bi5 Yb2 Yb3 53.63(2) 1_554 .
Cd1 Yb2 Yb3 52.04(3) 1_554 .
Cd1 Yb2 Yb3 52.04(3) . .
Yb4 Yb2 Yb3 161.64(4) 3_545 .
Bi4 Yb2 Bi3 85.22(3) 3_545 .
Bi4 Yb2 Bi3 85.22(3) 3_546 .
Cd2 Yb2 Bi3 45.03(3) 1_554 .
Cd2 Yb2 Bi3 45.03(3) . .
Bi2 Yb2 Bi3 171.91(4) 7_565 .
Bi5 Yb2 Bi3 77.84(3) . .
Bi5 Yb2 Bi3 77.84(3) 1_554 .
Cd1 Yb2 Bi3 125.68(3) 1_554 .
Cd1 Yb2 Bi3 125.68(3) . .
Yb4 Yb2 Bi3 53.81(2) 3_545 .
Yb3 Yb2 Bi3 107.84(3) . .
Bi1 Yb3 Bi1 94.77(3) 1_554 .
Bi1 Yb3 Bi3 103.22(3) 1_554 3
Bi1 Yb3 Bi3 103.22(3) . 3
Bi1 Yb3 Cd1 57.44(3) 1_554 1_554
Bi1 Yb3 Cd1 121.20(4) . 1_554
Bi3 Yb3 Cd1 131.33(3) 3 1_554
Bi1 Yb3 Cd1 121.20(4) 1_554 .
Bi1 Yb3 Cd1 57.44(3) . .
Bi3 Yb3 Cd1 131.33(3) 3 .
Cd1 Yb3 Cd1 91.72(5) 1_554 .
Bi1 Yb3 Bi5 169.19(4) 1_554 .
Bi1 Yb3 Bi5 86.755(16) . .
Bi3 Yb3 Bi5 86.79(3) 3 .
Cd1 Yb3 Bi5 112.79(4) 1_554 .
Cd1 Yb3 Bi5 51.27(4) . .
Bi1 Yb3 Bi5 86.756(15) 1_554 1_554
Bi1 Yb3 Bi5 169.19(4) . 1_554
Bi3 Yb3 Bi5 86.79(3) 3 1_554
Cd1 Yb3 Bi5 51.27(4) 1_554 1_554
Cd1 Yb3 Bi5 112.79(4) . 1_554
Bi5 Yb3 Bi5 89.79(3) . 1_554
Bi1 Yb3 Bi2 81.58(2) 1_554 7_565
Bi1 Yb3 Bi2 81.58(2) . 7_565
Bi3 Yb3 Bi2 172.76(4) 3 7_565
Cd1 Yb3 Bi2 46.92(3) 1_554 7_565
Cd1 Yb3 Bi2 46.92(3) . 7_565
Bi5 Yb3 Bi2 88.08(3) . 7_565
Bi5 Yb3 Bi2 88.08(3) 1_554 7_565
Bi1 Yb3 Yb2 114.86(2) 1_554 .
Bi1 Yb3 Yb2 114.86(2) . .
Bi3 Yb3 Yb2 121.88(4) 3 .
Cd1 Yb3 Yb2 57.55(3) 1_554 .
Cd1 Yb3 Yb2 57.55(3) . .
Bi5 Yb3 Yb2 55.25(2) . .
Bi5 Yb3 Yb2 55.24(2) 1_554 .
Bi2 Yb3 Yb2 50.87(3) 7_565 .
Bi1 Yb3 Yb4 131.380(16) 1_554 .
Bi1 Yb3 Yb4 131.380(16) . .
Bi3 Yb3 Yb4 57.78(3) 3 .
Cd1 Yb3 Yb4 99.50(4) 1_554 .
Cd1 Yb3 Yb4 99.50(4) . .
Bi5 Yb3 Yb4 51.15(2) . .
Bi5 Yb3 Yb4 51.15(2) 1_554 .
Bi2 Yb3 Yb4 114.98(3) 7_565 .
Yb2 Yb3 Yb4 64.11(3) . .
Bi1 Yb3 Yb5 103.37(3) 1_554 3_556
Bi1 Yb3 Yb5 53.538(18) . 3_556
Bi3 Yb3 Yb5 49.71(2) 3 3_556
Cd1 Yb3 Yb5 160.71(4) 1_554 3_556
Cd1 Yb3 Yb5 97.98(3) . 3_556
Bi5 Yb3 Yb5 86.15(2) . 3_556
Bi5 Yb3 Yb5 136.44(4) 1_554 3_556
Bi2 Yb3 Yb5 134.97(2) 7_565 3_556
Yb2 Yb3 Yb5 141.30(2) . 3_556
Yb4 Yb3 Yb5 95.30(3) . 3_556
Bi1 Yb3 Yb5 53.538(18) 1_554 3
Bi1 Yb3 Yb5 103.37(3) . 3
Bi3 Yb3 Yb5 49.71(2) 3 3
Cd1 Yb3 Yb5 97.98(3) 1_554 3
Cd1 Yb3 Yb5 160.71(4) . 3
Bi5 Yb3 Yb5 136.44(4) . 3
Bi5 Yb3 Yb5 86.15(2) 1_554 3
Bi2 Yb3 Yb5 134.97(2) 7_565 3
Yb2 Yb3 Yb5 141.30(2) . 3
Yb4 Yb3 Yb5 95.30(3) . 3
Yb5 Yb3 Yb5 68.24(3) 3_556 3
Bi5 Yb4 Bi5 93.16(4) 1_554 .
Bi5 Yb4 Bi4 174.70(4) 1_554 .
Bi5 Yb4 Bi4 86.772(19) . .
Bi5 Yb4 Bi4 86.772(19) 1_554 1_554
Bi5 Yb4 Bi4 174.70(4) . 1_554
Bi4 Yb4 Bi4 92.81(4) . 1_554
Bi5 Yb4 Bi3 89.37(3) 1_554 .
Bi5 Yb4 Bi3 89.37(3) . .
Bi4 Yb4 Bi3 95.93(3) . .
Bi4 Yb4 Bi3 95.93(3) 1_554 .
Bi5 Yb4 Bi3 82.46(3) 1_554 3
Bi5 Yb4 Bi3 82.46(3) . 3
Bi4 Yb4 Bi3 92.28(3) . 3
Bi4 Yb4 Bi3 92.28(3) 1_554 3
Bi3 Yb4 Bi3 168.08(4) . 3
Bi5 Yb4 Cd2 126.67(4) 1_554 3_556
Bi5 Yb4 Cd2 72.50(3) . 3_556
Bi4 Yb4 Cd2 48.33(3) . 3_556
Bi4 Yb4 Cd2 103.32(4) 1_554 3_556
Bi3 Yb4 Cd2 139.40(2) . 3_556
Bi3 Yb4 Cd2 45.50(3) 3 3_556
Bi5 Yb4 Cd2 72.50(3) 1_554 3
Bi5 Yb4 Cd2 126.67(4) . 3
Bi4 Yb4 Cd2 103.32(4) . 3
Bi4 Yb4 Cd2 48.33(3) 1_554 3
Bi3 Yb4 Cd2 139.40(2) . 3
Bi3 Yb4 Cd2 45.50(3) 3 3
Cd2 Yb4 Cd2 76.35(4) 3_556 3
Bi5 Yb4 Yb2 123.31(3) 1_554 3
Bi5 Yb4 Yb2 123.31(3) . 3
Bi4 Yb4 Yb2 53.02(2) . 3
Bi4 Yb4 Yb2 53.02(2) 1_554 3
Bi3 Yb4 Yb2 127.89(4) . 3
Bi3 Yb4 Yb2 64.03(3) 3 3
Cd2 Yb4 Yb2 51.17(3) 3_556 3
Cd2 Yb4 Yb2 51.17(3) 3 3
Bi5 Yb4 Yb3 53.27(2) 1_554 .
Bi5 Yb4 Yb3 53.27(2) . .
Bi4 Yb4 Yb3 123.30(3) . .
Bi4 Yb4 Yb3 123.30(3) 1_554 .
Bi3 Yb4 Yb3 118.61(3) . .
Bi3 Yb4 Yb3 49.47(2) 3 .
Cd2 Yb4 Yb3 79.35(3) 3_556 .
Cd2 Yb4 Yb3 79.35(3) 3 .
Yb2 Yb4 Yb3 113.50(3) 3 .
Bi5 Yb4 Yb2 52.29(2) 1_554 .
Bi5 Yb4 Yb2 52.29(2) . .
Bi4 Yb4 Yb2 130.56(2) . .
Bi4 Yb4 Yb2 130.56(2) 1_554 .
Bi3 Yb4 Yb2 61.94(3) . .
Bi3 Yb4 Yb2 106.14(3) 3 .
Cd2 Yb4 Yb2 122.47(3) 3_556 .
Cd2 Yb4 Yb2 122.47(3) 3 .
Yb2 Yb4 Yb2 170.17(3) 3 .
Yb3 Yb4 Yb2 56.67(3) . .
Bi5 Yb4 Yb5 136.90(4) 1_554 .
Bi5 Yb4 Yb5 86.78(2) . .
Bi4 Yb4 Yb5 48.40(2) . .
Bi4 Yb4 Yb5 96.90(3) 1_554 .
Bi3 Yb4 Yb5 47.54(2) . .
Bi3 Yb4 Yb5 139.83(2) 3 .
Cd2 Yb4 Yb5 94.36(3) 3_556 .
Cd2 Yb4 Yb5 138.18(4) 3 .
Yb2 Yb4 Yb5 91.10(3) 3 .
Yb3 Yb4 Yb5 139.75(2) . .
Yb2 Yb4 Yb5 97.16(3) . .
Bi3 Yb5 Bi3 93.24(4) . 1_556
Bi3 Yb5 Bi4 98.35(3) . .
Bi3 Yb5 Bi4 98.35(3) 1_556 .
Bi3 Yb5 Cd1 128.66(3) . 7_665
Bi3 Yb5 Cd1 128.66(3) 1_556 7_665
Bi4 Yb5 Cd1 102.35(4) . 7_665
Bi3 Yb5 Bi2 175.63(4) . 1_556
Bi3 Yb5 Bi2 89.047(19) 1_556 1_556
Bi4 Yb5 Bi2 77.62(3) . 1_556
Cd1 Yb5 Bi2 51.52(2) 7_665 1_556
Bi3 Yb5 Bi2 89.047(19) . .
Bi3 Yb5 Bi2 175.63(4) 1_556 .
Bi4 Yb5 Bi2 77.62(3) . .
Cd1 Yb5 Bi2 51.52(2) 7_665 .
Bi2 Yb5 Bi2 88.43(3) 1_556 .
Bi3 Yb5 Bi1 97.28(3) . 3_546
Bi3 Yb5 Bi1 97.28(3) 1_556 3_546
Bi4 Yb5 Bi1 157.16(4) . 3_546
Cd1 Yb5 Bi1 54.80(4) 7_665 3_546
Bi2 Yb5 Bi1 86.11(3) 1_556 3_546
Bi2 Yb5 Bi1 86.11(3) . 3_546
Bi3 Yb5 Cd2 47.626(19) . .
Bi3 Yb5 Cd2 47.63(2) 1_556 .
Bi4 Yb5 Cd2 91.10(4) . .
Cd1 Yb5 Cd2 166.54(5) 7_665 .
Bi2 Yb5 Cd2 133.46(2) 1_556 .
Bi2 Yb5 Cd2 133.46(2) . .
Bi1 Yb5 Cd2 111.74(4) 3_546 .
Bi3 Yb5 Yb3 49.05(2) . 3_545
Bi3 Yb5 Yb3 99.21(3) 1_556 3_545
Bi4 Yb5 Yb3 143.573(18) . 3_545
Cd1 Yb5 Yb3 91.04(4) 7_665 3_545
Bi2 Yb5 Yb3 134.18(4) 1_556 3_545
Bi2 Yb5 Yb3 85.10(2) . 3_545
Bi1 Yb5 Yb3 48.253(18) 3_546 3_545
Cd2 Yb5 Yb3 77.86(3) . 3_545
Bi3 Yb5 Yb3 99.21(3) . 3_546
Bi3 Yb5 Yb3 49.05(2) 1_556 3_546
Bi4 Yb5 Yb3 143.573(18) . 3_546
Cd1 Yb5 Yb3 91.04(4) 7_665 3_546
Bi2 Yb5 Yb3 85.10(2) 1_556 3_546
Bi2 Yb5 Yb3 134.18(4) . 3_546
Bi1 Yb5 Yb3 48.253(18) 3_546 3_546
Cd2 Yb5 Yb3 77.86(3) . 3_546
Yb3 Yb5 Yb3 68.24(3) 3_545 3_546
Bi3 Yb5 Yb1 126.97(2) . 3_556
Bi3 Yb5 Yb1 126.97(2) 1_556 3_556
Bi4 Yb5 Yb1 48.91(2) . 3_556
Cd1 Yb5 Yb1 53.44(3) 7_665 3_556
Bi2 Yb5 Yb1 48.977(19) 1_556 3_556
Bi2 Yb5 Yb1 48.976(19) . 3_556
Bi1 Yb5 Yb1 108.24(3) 3_546 3_556
Cd2 Yb5 Yb1 140.02(4) . 3_556
Yb3 Yb5 Yb1 132.51(2) 3_545 3_556
Yb3 Yb5 Yb1 132.51(2) 3_546 3_556
Bi3 Yb5 Yb4 98.58(3) . 1_556
Bi3 Yb5 Yb4 50.37(2) 1_556 1_556
Bi4 Yb5 Yb4 47.98(2) . 1_556
Cd1 Yb5 Yb4 129.81(3) 7_665 1_556
Bi2 Yb5 Yb4 80.03(2) 1_556 1_556
Bi2 Yb5 Yb4 125.59(3) . 1_556
Bi1 Yb5 Yb4 144.530(16) 3_546 1_556
Cd2 Yb5 Yb4 60.28(3) . 1_556
Yb3 Yb5 Yb4 138.00(3) 3_545 1_556
Yb3 Yb5 Yb4 97.81(2) 3_546 1_556
Yb1 Yb5 Yb4 86.76(2) 3_556 1_556

loop_
_geom_bond_atom_site_label_1
_geom_bond_atom_site_label_2
_geom_bond_distance
_geom_bond_site_symmetry_2
Bi1 Cd1 3.1218(18) .
Bi1 Cd1 3.1218(18) 5_566
Bi1 Yb3 3.2068(8) .
Bi1 Yb3 3.2068(8) 5_565
Bi1 Yb3 3.2068(8) 1_556
Bi1 Yb3 3.2068(8) 5_566
Bi1 Yb5 3.4568(11) 7_565
Bi1 Yb5 3.4568(11) 3_556
Bi2 Cd1 2.9151(12) 7_665
Bi2 Cd1 2.9151(12) 7_664
Bi2 Yb1 3.2998(7) 3_556
Bi2 Yb1 3.2998(7) 3
Bi2 Yb2 3.3620(15) 7_665
Bi2 Yb5 3.3842(11) 1_554
Bi2 Yb5 3.3842(10) .
Bi2 Yb3 3.8976(15) 7_665
Bi3 Cd2 2.8693(12) .
Bi3 Cd2 2.8694(12) 1_554
Bi3 Yb3 3.2155(14) 3_545
Bi3 Yb5 3.2470(10) .
Bi3 Yb5 3.2470(10) 1_554
Bi3 Yb4 3.3901(14) .
Bi3 Yb4 3.5790(14) 3_545
Bi3 Yb2 3.9871(15) .
Bi4 Cd2 2.942(2) 3_556
Bi4 Yb4 3.2587(10) 1_556
Bi4 Yb4 3.2587(10) .
Bi4 Yb2 3.2595(10) 3_556
Bi4 Yb2 3.2595(10) 3
Bi4 Yb5 3.2801(14) .
Bi4 Yb1 3.2804(10) 3_556
Bi5 Cd1 2.870(2) .
Bi5 Cd2 3.010(2) .
Bi5 Yb4 3.2492(10) .
Bi5 Yb4 3.2492(10) 1_556
Bi5 Yb3 3.3436(10) 1_556
Bi5 Yb3 3.3436(10) .
Bi5 Yb2 3.4118(10) 1_556
Bi5 Yb2 3.4119(10) .
Cd1 Bi2 2.9150(12) 7_565
Cd1 Bi2 2.9150(12) 7_566
Cd1 Yb3 3.2885(15) 1_556
Cd1 Yb3 3.2885(15) .
Cd1 Yb5 3.321(2) 7_565
Cd1 Yb2 3.5198(16) .
Cd1 Yb2 3.5199(16) 1_556
Cd1 Yb1 3.5443(18) .
Cd2 Bi3 2.8693(12) 1_556
Cd2 Bi4 2.942(2) 3_546
Cd2 Yb2 3.3439(15) 1_556
Cd2 Yb2 3.3439(15) .
Cd2 Yb5 3.763(2) .
Cd2 Yb4 3.8183(17) 3_545
Cd2 Yb4 3.8183(17) 3_546
Yb1 Bi4 3.2803(10) 7_565
Yb1 Bi4 3.2803(10) 3_546
Yb1 Bi2 3.2998(7) 7_566
Yb1 Bi2 3.2998(7) 3_545
Yb1 Bi2 3.2998(7) 3_546
Yb1 Bi2 3.2998(7) 7_565
Yb1 Cd1 3.5443(18) 5_556
Yb1 Yb2 4.2097(9) .
Yb1 Yb2 4.2097(9) 5
Yb1 Yb2 4.2097(10) 1_556
Yb1 Yb2 4.2097(9) 5_556
Yb2 Bi4 3.2595(10) 3_545
Yb2 Bi4 3.2595(10) 3_546
Yb2 Cd2 3.3439(15) 1_554
Yb2 Bi2 3.3620(15) 7_565
Yb2 Bi5 3.4119(10) 1_554
Yb2 Cd1 3.5198(16) 1_554
Yb2 Yb4 3.9217(15) 3_545
Yb2 Yb3 3.9295(16) .
Yb3 Bi1 3.2068(8) 1_554
Yb3 Bi3 3.2155(14) 3
Yb3 Cd1 3.2885(15) 1_554
Yb3 Bi5 3.3437(10) 1_554
Yb3 Bi2 3.8976(15) 7_565
Yb3 Yb4 4.0406(16) .
Yb3 Yb5 4.2075(13) 3_556
Yb3 Yb5 4.2075(13) 3
Yb4 Bi5 3.2492(10) 1_554
Yb4 Bi4 3.2588(10) 1_554
Yb4 Bi3 3.5790(14) 3
Yb4 Cd2 3.8183(17) 3_556
Yb4 Cd2 3.8183(17) 3
Yb4 Yb2 3.9217(15) 3
Yb4 Yb5 4.3595(13) .
Yb5 Bi3 3.2470(10) 1_556
Yb5 Cd1 3.322(2) 7_665
Yb5 Bi2 3.3842(11) 1_556
Yb5 Bi1 3.4568(11) 3_546
Yb5 Yb3 4.2075(13) 3_545
Yb5 Yb3 4.2075(13) 3_546
Yb5 Yb1 4.3118(12) 3_556
Yb5 Yb4 4.3594(13) 1_556
